data_2224944
loop_
_publ_author_name
'Dutkiewicz, Grzegorz'
'Yathirajan, H. S.'
'Al-arique, Q. N. M. Hakim'
'Narayana, B.'
'Kubicki, Maciej'

_publ_section_title
;
 Chloranilic acid: a redetermination at 100K
;
_journal_coeditor_code DS2017
_journal_issue 2
_journal_name_full 'Acta Crystallographica Section E'
_journal_page_first o497
_journal_page_last o498
_journal_paper_doi 10.1107/S1600536810003387
_journal_volume 66
_journal_year 2010
_chemical_formula_iupac 'C6 H2 Cl2 O4'
_chemical_formula_moiety 'C6 H2 Cl2 O4'
_chemical_formula_sum 'C6 H2 Cl2 O4'
_chemical_formula_weight 208.98
_chemical_name_systematic
;
Chloranilic acid
;
_space_group_IT_number 14
_symmetry_cell_setting monoclinic
_symmetry_space_group_name_Hall '-P 2yn'
_symmetry_space_group_name_H-M 'P 1 21/n 1'
_atom_sites_solution_hydrogens geom
_atom_sites_solution_primary direct
_atom_sites_solution_secondary difmap
_audit_creation_method SHELXL-97
_cell_angle_alpha 90.00
_cell_angle_beta 104.868(11)
_cell_angle_gamma 90.00
_cell_formula_units_Z 2
_cell_length_a 7.5338(12)
_cell_length_b 5.5225(10)
_cell_length_c 8.5720(12)
_cell_measurement_reflns_used 4539
_cell_measurement_temperature 100.0(10)
_cell_measurement_theta_max 27.8185
_cell_measurement_theta_min 2.7910
_cell_volume 344.70(10)
_computing_cell_refinement 'CrysAlis Pro (Oxford Diffraction, 2009)'
_computing_data_collection 'CrysAlis Pro (Oxford Diffraction, 2009)'
_computing_data_reduction 'CrysAlis Pro (Oxford Diffraction, 2009)'
_computing_molecular_graphics 'Stereochemical Workstation Operation Manual (Siemens, 1989)'
_computing_publication_material 'SHELXL97 (Sheldrick, 2008)'
_computing_structure_refinement 'SHELXL97 (Sheldrick, 2008)'
_computing_structure_solution 'SIR92 (Altomare <i>et al.</i>,  1993)'
_diffrn_ambient_temperature 100.0(10)
_diffrn_detector_area_resol_mean 16.1544
_diffrn_measured_fraction_theta_full 0.998
_diffrn_measured_fraction_theta_max 0.935
_diffrn_measurement_device_type 'Oxford Diffraction Xcalibur Eos'
_diffrn_measurement_method \w-scan
_diffrn_radiation_monochromator graphite
_diffrn_radiation_source 'Enhance (Mo) X-ray Source'
_diffrn_radiation_type MoK\a
_diffrn_radiation_wavelength 0.71073
_diffrn_reflns_av_R_equivalents 0.0321
_diffrn_reflns_av_sigmaI/netI 0.0170
_diffrn_reflns_limit_h_max 9
_diffrn_reflns_limit_h_min -9
_diffrn_reflns_limit_k_max 7
_diffrn_reflns_limit_k_min -7
_diffrn_reflns_limit_l_max 10
_diffrn_reflns_limit_l_min -11
_diffrn_reflns_number 6154
_diffrn_reflns_theta_full 25.00
_diffrn_reflns_theta_max 27.85
_diffrn_reflns_theta_min 3.22
_exptl_absorpt_coefficient_mu 0.903
_exptl_absorpt_correction_T_max 1.00000
_exptl_absorpt_correction_T_min 0.85711
_exptl_absorpt_correction_type multi-scan
_exptl_absorpt_process_details
;
(CrysAlis Pro; Oxford Diffraction (2009))
;
_exptl_crystal_colour red
_exptl_crystal_density_diffrn 2.014
_exptl_crystal_density_method 'not measured'
_exptl_crystal_description prism
_exptl_crystal_F_000 208
_exptl_crystal_size_max 0.3
_exptl_crystal_size_mid 0.1
_exptl_crystal_size_min 0.1
_refine_diff_density_max 0.369
_refine_diff_density_min -0.271
_refine_ls_extinction_method none
_refine_ls_goodness_of_fit_ref 1.086
_refine_ls_hydrogen_treatment refall
_refine_ls_matrix_type full
_refine_ls_number_parameters 59
_refine_ls_number_reflns 774
_refine_ls_number_restraints 0
_refine_ls_restrained_S_all 1.086
_refine_ls_R_factor_all 0.0284
_refine_ls_R_factor_gt 0.0251
_refine_ls_shift/su_max 0.000
_refine_ls_shift/su_mean 0.000
_refine_ls_structure_factor_coef Fsqd
_refine_ls_weighting_details 'calc w=1/[\s^2^(Fo^2^)+(0.0204P)^2^+0.3502P] where P=(Fo^2^+2Fc^2^)/3'
_refine_ls_weighting_scheme calc
_refine_ls_wR_factor_gt 0.0555
_refine_ls_wR_factor_ref 0.0561
_reflns_number_gt 698
_reflns_number_total 774
_reflns_threshold_expression I>2sigma(I)
_cod_data_source_file ds2017.cif
_cod_data_source_block I
_cod_original_sg_symbol_H-M 'P 21/n'
_cod_database_code 2224944
_cod_database_fobs_code 2224944

loop_
_symmetry_equiv_pos_as_xyz
'x, y, z'
'-x+1/2, y+1/2, -z+1/2'
'-x, -y, -z'
'x-1/2, -y-1/2, z-1/2'

loop_
_atom_site_type_symbol
_atom_site_label
_atom_site_fract_x
_atom_site_fract_y
_atom_site_fract_z
_atom_site_U_iso_or_equiv
_atom_site_adp_type
_atom_site_calc_flag
_atom_site_refinement_flags
_atom_site_occupancy
_atom_site_disorder_assembly
_atom_site_disorder_group
C C1 0.8496(2) -0.1699(3) 0.47066(18) 0.0102(3) Uani d . 1 . .
Cl Cl1 0.66487(5) -0.36207(7) 0.44138(4) 0.01295(13) Uani d . 1 . .
C C2 0.9798(2) -0.1990(3) 0.38967(18) 0.0101(3) Uani d . 1 . .
O O2 0.97189(15) -0.3741(2) 0.28296(13) 0.0132(3) Uani d . 1 . .
H H2 1.064(3) -0.381(4) 0.249(3) 0.034(7) Uiso d . 1 . .
C C3 1.14042(19) -0.0274(3) 0.41584(17) 0.0095(3) Uani d . 1 . .
O O3 1.25301(15) -0.0641(2) 0.33789(13) 0.0126(2) Uani d . 1 . .

loop_
_atom_site_aniso_label
_atom_site_aniso_U_11
_atom_site_aniso_U_22
_atom_site_aniso_U_33
_atom_site_aniso_U_12
_atom_site_aniso_U_13
_atom_site_aniso_U_23
C1 0.0081(7) 0.0100(8) 0.0122(7) -0.0022(6) 0.0020(6) 0.0014(6)
Cl1 0.01094(19) 0.0138(2) 0.0150(2) -0.00495(14) 0.00488(13) -0.00150(14)
C2 0.0113(7) 0.0081(7) 0.0102(7) 0.0005(6) 0.0016(6) 0.0013(6)
O2 0.0121(5) 0.0133(6) 0.0163(6) -0.0014(4) 0.0075(5) -0.0045(4)
C3 0.0084(7) 0.0103(7) 0.0098(7) 0.0010(6) 0.0021(6) 0.0041(6)
O3 0.0121(5) 0.0131(6) 0.0147(5) 0.0003(4) 0.0072(4) 0.0008(4)

loop_
_atom_type_symbol
_atom_type_description
_atom_type_scat_dispersion_real
_atom_type_scat_dispersion_imag
_atom_type_scat_source
C C 0.0033 0.0016 'International Tables Vol C Tables 4.2.6.8 and 6.1.1.4'
H H 0.0000 0.0000 'International Tables Vol C Tables 4.2.6.8 and 6.1.1.4'
O O 0.0106 0.0060 'International Tables Vol C Tables 4.2.6.8 and 6.1.1.4'
Cl Cl 0.1484 0.1585 'International Tables Vol C Tables 4.2.6.8 and 6.1.1.4'

loop_
_geom_angle_atom_site_label_1
_geom_angle_atom_site_label_2
_geom_angle_atom_site_label_3
_geom_angle_site_symmetry_1
_geom_angle_site_symmetry_3
_geom_angle
_geom_angle_publ_flag
C2 C1 C3 . 3_756 121.02(14) ?
C2 C1 Cl1 . . 121.38(12) ?
C3 C1 Cl1 3_756 . 117.59(11) ?
O2 C2 C1 . . 122.23(14) ?
O2 C2 C3 . . 117.05(13) ?
C1 C2 C3 . . 120.71(14) ?
C2 O2 H2 . . 112.9(17) ?
O3 C3 C1 . 3_756 124.53(14) ?
O3 C3 C2 . . 117.19(14) ?
C1 C3 C2 3_756 . 118.27(13) ?

loop_
_geom_bond_atom_site_label_1
_geom_bond_atom_site_label_2
_geom_bond_site_symmetry_2
_geom_bond_distance
_geom_bond_publ_flag
C1 C2 . 1.349(2) ?
C1 C3 3_756 1.450(2) ?
C1 Cl1 . 1.7164(15) ?
C2 O2 . 1.3217(19) ?
C2 C3 . 1.508(2) ?
O2 H2 . 0.82(2) ?
C3 O3 . 1.2240(18) ?

loop_
_geom_hbond_atom_site_label_D
_geom_hbond_atom_site_label_H
_geom_hbond_atom_site_label_A
_geom_hbond_site_symmetry_A
_geom_hbond_distance_DH
_geom_hbond_distance_HA
_geom_hbond_distance_DA
_geom_hbond_angle_DHA
O2 H2 O3 2_745 0.82(2) 2.00(2) 2.7516(15) 152(2)

loop_
_geom_torsion_atom_site_label_1
_geom_torsion_atom_site_label_2
_geom_torsion_atom_site_label_3
_geom_torsion_atom_site_label_4
_geom_torsion_site_symmetry_1
_geom_torsion_site_symmetry_2
_geom_torsion_site_symmetry_3
_geom_torsion_site_symmetry_4
_geom_torsion
_geom_torsion_publ_flag
C3 C1 C2 O2 3_756 . . . -178.48(14) ?
Cl1 C1 C2 O2 . . . . 0.7(2) ?
C3 C1 C2 C3 3_756 . . . 0.4(2) ?
Cl1 C1 C2 C3 . . . . 179.51(11) ?
O2 C2 C3 O3 . . . . -0.8(2) ?
C1 C2 C3 O3 . . . . -179.74(14) ?
O2 C2 C3 C1 . . . 3_756 178.55(13) ?
C1 C2 C3 C1 . . . 3_756 -0.4(2) ?
